data_1515705
loop_
_publ_author_name
'Patil, Siddappa'
'Deally, Anthony'
'Gleeson, Brendan'
'M\"uller-Bunz, Helge'
'Paradisi, Francesca'
'Tacke, Matthias'

_publ_section_title
;
 Novel benzyl-substituted N-heterocyclic carbene-silver acetate complexes:
 synthesis, cytotoxicity and antibacterial studies.
;
_journal_issue 1
_journal_name_full 'Metallomics : integrated biometal science'
_journal_page_first 74
_journal_page_last 88
_journal_paper_doi 10.1039/c0mt00034e
_journal_volume 3
_journal_year 2011
_chemical_formula_moiety 'C62 H54 Ag2 N4 O4 '
_chemical_formula_sum 'C62 H54 Ag2 N4 O4'
_chemical_formula_weight 1134.83
_chemical_name_systematic
;
?
;
_space_group_IT_number 15
_symmetry_cell_setting monoclinic
_symmetry_space_group_name_Hall '-C 2yc'
_symmetry_space_group_name_H-M 'C 1 2/c 1'
_atom_sites_solution_hydrogens geom
_atom_sites_solution_primary direct
_atom_sites_solution_secondary difmap
_audit_creation_method SHELXL-97
_cell_angle_alpha 90.00
_cell_angle_beta 119.297(4)
_cell_angle_gamma 90.00
_cell_formula_units_Z 4
_cell_length_a 23.9368(7)
_cell_length_b 9.5997(2)
_cell_length_c 25.2845(7)
_cell_measurement_reflns_used 15516
_cell_measurement_temperature 100(2)
_cell_measurement_theta_max 76.6904
_cell_measurement_theta_min 3.6907
_cell_volume 5066.9(3)
_computing_cell_refinement
;
CrysAlisPro, Oxford Diffraction Ltd.,
Version 1.171.33.55 (release 05-01-2010 CrysAlis171 .NET)
(compiled Jan 5 2010,16:28:46)
;
_computing_data_collection
;
CrysAlisPro, Oxford Diffraction Ltd.,
Version 1.171.33.55 (release 05-01-2010 CrysAlis171 .NET)
(compiled Jan 5 2010,16:28:46)
;
_computing_data_reduction
;
CrysAlisPro, Oxford Diffraction Ltd.,
Version 1.171.33.55 (release 05-01-2010 CrysAlis171 .NET)
(compiled Jan 5 2010,16:28:46)
;
_computing_structure_refinement 'SHELXL-97 (Sheldrick, 1997)'
_computing_structure_solution 'SHELXS-97 (Sheldrick, 1990)'
_diffrn_ambient_temperature 100(2)
_diffrn_detector_area_resol_mean 10.3196
_diffrn_measured_fraction_theta_full 0.990
_diffrn_measured_fraction_theta_max 0.982
_diffrn_measurement_device_type 'SuperNova, Dual, Cu at zero, Atlas'
_diffrn_measurement_method '\w scans'
_diffrn_radiation_monochromator mirror
_diffrn_radiation_source 'SuperNova (Cu) X-ray Source'
_diffrn_radiation_type CuK\a
_diffrn_radiation_wavelength 1.54184
_diffrn_reflns_av_R_equivalents 0.0327
_diffrn_reflns_av_sigmaI/netI 0.0213
_diffrn_reflns_limit_h_max 30
_diffrn_reflns_limit_h_min -27
_diffrn_reflns_limit_k_max 12
_diffrn_reflns_limit_k_min -12
_diffrn_reflns_limit_l_max 31
_diffrn_reflns_limit_l_min -31
_diffrn_reflns_number 24441
_diffrn_reflns_theta_full 75.00
_diffrn_reflns_theta_max 76.89
_diffrn_reflns_theta_min 4.01
_exptl_absorpt_coefficient_mu 6.625
_exptl_absorpt_correction_T_max 0.905
_exptl_absorpt_correction_T_min 0.608
_exptl_absorpt_correction_type analytical
_exptl_absorpt_process_details
;
CrysAlisPro, Oxford Diffraction Ltd.,
Version 1.171.33.55 (release 05-01-2010 CrysAlis171 .NET)
(compiled Jan 5 2010,16:28:46)
Analytical numeric absorption correction using a multifaceted crystal
model based on expressions derived by R.C. Clark & J.S. Reid.
(Clark, R. C. & Reid, J. S. (1995). Acta Cryst. A51, 887-897)
;
_exptl_crystal_colour colourless
_exptl_crystal_density_diffrn 1.488
_exptl_crystal_density_method 'not measured'
_exptl_crystal_description needle
_exptl_crystal_F_000 2320
_exptl_crystal_size_max 0.1491
_exptl_crystal_size_mid 0.0309
_exptl_crystal_size_min 0.0169
_refine_diff_density_max 0.348
_refine_diff_density_min -0.581
_refine_diff_density_rms 0.061
_refine_ls_extinction_method none
_refine_ls_goodness_of_fit_ref 1.069
_refine_ls_hydrogen_treatment constr
_refine_ls_matrix_type full
_refine_ls_number_parameters 326
_refine_ls_number_reflns 5254
_refine_ls_number_restraints 0
_refine_ls_restrained_S_all 1.069
_refine_ls_R_factor_all 0.0273
_refine_ls_R_factor_gt 0.0233
_refine_ls_shift/su_max 0.002
_refine_ls_shift/su_mean 0.000
_refine_ls_structure_factor_coef Fsqd
_refine_ls_weighting_details 'calc w=1/[\s^2^(Fo^2^)+(0.0293P)^2^+4.4420P] where P=(Fo^2^+2Fc^2^)/3'
_refine_ls_weighting_scheme calc
_refine_ls_wR_factor_gt 0.0551
_refine_ls_wR_factor_ref 0.0564
_reflns_number_gt 4726
_reflns_number_total 5254
_reflns_threshold_expression I>2\s(I)
_cod_data_source_file c0mt00034e.txt
_cod_data_source_block tac116(4f)
_cod_original_cell_volume 5066.9(2)
_cod_original_sg_symbol_H-M 'C 2/c'
_cod_original_formula_sum 'C62 H54 Ag2 N4 O4 '
_cod_database_code 1515705

loop_
_symmetry_equiv_pos_as_xyz
'x, y, z'
'-x, y, -z+1/2'
'x+1/2, y+1/2, z'
'-x+1/2, y+1/2, -z+1/2'
'-x, -y, -z'
'x, -y, z-1/2'
'-x+1/2, -y+1/2, -z'
'x+1/2, -y+1/2, z-1/2'

loop_
_atom_site_label
_atom_site_type_symbol
_atom_site_fract_x
_atom_site_fract_y
_atom_site_fract_z
_atom_site_U_iso_or_equiv
_atom_site_adp_type
_atom_site_occupancy
_atom_site_symmetry_multiplicity
_atom_site_calc_flag
_atom_site_refinement_flags
Ag Ag 0.463396(6) 0.097235(13) 0.015242(5) 0.01829(5) Uani 1 1 d .
C1 C 0.70493(9) 0.2643(2) 0.22045(8) 0.0223(4) Uani 1 1 d .
H1 H 0.7379 0.2047 0.2231 0.027 Uiso 1 1 calc R
C2 C 0.71608(9) 0.3484(2) 0.26950(9) 0.0262(4) Uani 1 1 d .
H2 H 0.7563 0.3449 0.3057 0.031 Uiso 1 1 calc R
C3 C 0.66867(10) 0.4371(2) 0.26561(9) 0.0250(4) Uani 1 1 d .
H3 H 0.6765 0.4964 0.2986 0.030 Uiso 1 1 calc R
C4 C 0.60950(10) 0.4389(2) 0.21308(9) 0.0242(4) Uani 1 1 d .
H4 H 0.5767 0.4990 0.2104 0.029 Uiso 1 1 calc R
C5 C 0.59799(9) 0.3538(2) 0.16460(8) 0.0212(4) Uani 1 1 d .
H5 H 0.5572 0.3550 0.1291 0.025 Uiso 1 1 calc R
C6 C 0.64585(9) 0.26656(18) 0.16755(8) 0.0172(3) Uani 1 1 d .
C7 C 0.63310(8) 0.17070(18) 0.11513(8) 0.0178(3) Uani 1 1 d .
H7A H 0.6744 0.1353 0.1205 0.021 Uiso 1 1 calc R
H7B H 0.6077 0.0898 0.1156 0.021 Uiso 1 1 calc R
N1 N 0.52400(7) 0.30180(16) -0.03158(6) 0.0157(3) Uani 1 1 d .
C8 C 0.53637(8) 0.21780(18) 0.01581(8) 0.0159(3) Uani 1 1 d .
C9 C 0.62531(8) 0.34012(18) 0.03487(8) 0.0165(3) Uani 1 1 d .
C11 C 0.69378(8) 0.37820(19) 0.06644(8) 0.0174(3) Uani 1 1 d .
C12 C 0.71514(9) 0.50644(19) 0.09595(8) 0.0209(4) Uani 1 1 d .
H12 H 0.6857 0.5694 0.0982 0.025 Uiso 1 1 calc R
C13 C 0.77967(10) 0.5412(2) 0.12195(9) 0.0260(4) Uani 1 1 d .
H13 H 0.7942 0.6283 0.1419 0.031 Uiso 1 1 calc R
C14 C 0.82271(9) 0.4508(2) 0.11915(9) 0.0289(4) Uani 1 1 d .
H14 H 0.8666 0.4758 0.1368 0.035 Uiso 1 1 calc R
C15 C 0.80194(11) 0.3232(3) 0.09052(11) 0.0361(5) Uani 1 1 d .
H15 H 0.8317 0.2600 0.0890 0.043 Uiso 1 1 calc R
C16 C 0.73749(10) 0.2879(2) 0.06401(10) 0.0290(4) Uani 1 1 d .
H16 H 0.7233 0.2007 0.0440 0.035 Uiso 1 1 calc R
C10 C 0.57795(8) 0.37819(18) -0.02123(8) 0.0160(3) Uani 1 1 d .
C17 C 0.58007(8) 0.47296(19) -0.06617(8) 0.0169(3) Uani 1 1 d .
C18 C 0.60024(8) 0.61073(19) -0.05083(8) 0.0182(3) Uani 1 1 d .
H18 H 0.6119 0.6443 -0.0114 0.022 Uiso 1 1 calc R
C19 C 0.60346(9) 0.6993(2) -0.09284(9) 0.0222(4) Uani 1 1 d .
H19 H 0.6172 0.7929 -0.0821 0.027 Uiso 1 1 calc R
C20 C 0.58664(9) 0.6510(2) -0.15046(9) 0.0240(4) Uani 1 1 d .
H20 H 0.5889 0.7114 -0.1791 0.029 Uiso 1 1 calc R
C21 C 0.56653(9) 0.5145(2) -0.16616(8) 0.0243(4) Uani 1 1 d .
H21 H 0.5549 0.4815 -0.2056 0.029 Uiso 1 1 calc R
C22 C 0.56334(9) 0.4261(2) -0.12447(8) 0.0210(4) Uani 1 1 d .
H22 H 0.5496 0.3326 -0.1356 0.025 Uiso 1 1 calc R
N2 N 0.59847(7) 0.24094(15) 0.05630(6) 0.0157(3) Uani 1 1 d .
C23 C 0.46122(8) 0.30821(19) -0.08600(8) 0.0176(3) Uani 1 1 d .
H23A H 0.4569 0.3993 -0.1060 0.021 Uiso 1 1 calc R
H23B H 0.4278 0.3032 -0.0738 0.021 Uiso 1 1 calc R
C24 C 0.44929(8) 0.19354(18) -0.13151(8) 0.0170(3) Uani 1 1 d .
C25 C 0.49591(9) 0.09840(19) -0.12550(8) 0.0194(3) Uani 1 1 d .
H25 H 0.5380 0.1041 -0.0918 0.023 Uiso 1 1 calc R
C26 C 0.48060(10) -0.0053(2) -0.16909(9) 0.0236(4) Uani 1 1 d .
H26 H 0.5124 -0.0705 -0.1648 0.028 Uiso 1 1 calc R
C27 C 0.41956(10) -0.0145(2) -0.21848(9) 0.0260(4) Uani 1 1 d .
H27 H 0.4096 -0.0853 -0.2480 0.031 Uiso 1 1 calc R
C28 C 0.37289(10) 0.0807(2) -0.22463(9) 0.0260(4) Uani 1 1 d .
H28 H 0.3310 0.0753 -0.2585 0.031 Uiso 1 1 calc R
C29 C 0.38776(9) 0.1838(2) -0.18110(8) 0.0214(4) Uani 1 1 d .
H29 H 0.3557 0.2482 -0.1852 0.026 Uiso 1 1 calc R
O1 O 0.37297(6) 0.02848(14) 0.00549(6) 0.0219(3) Uani 1 1 d .
O2 O 0.33797(7) 0.16291(15) -0.07663(6) 0.0254(3) Uani 1 1 d .
C30 C 0.32874(9) 0.09429(19) -0.03998(8) 0.0198(3) Uani 1 1 d .
C31 C 0.26218(10) 0.0893(2) -0.04707(10) 0.0281(4) Uani 1 1 d .
H31A H 0.2475 0.1843 -0.0464 0.042 Uiso 1 1 calc R
H31B H 0.2632 0.0355 -0.0137 0.042 Uiso 1 1 calc R
H31C H 0.2327 0.0449 -0.0858 0.042 Uiso 1 1 calc R

loop_
_atom_site_aniso_label
_atom_site_aniso_U_11
_atom_site_aniso_U_22
_atom_site_aniso_U_33
_atom_site_aniso_U_23
_atom_site_aniso_U_13
_atom_site_aniso_U_12
Ag 0.01342(7) 0.02061(8) 0.01936(7) 0.00104(5) 0.00687(5) -0.00093(4)
C1 0.0142(9) 0.0291(10) 0.0190(8) -0.0010(7) 0.0046(7) 0.0014(7)
C2 0.0158(9) 0.0384(11) 0.0172(8) -0.0038(8) 0.0024(7) -0.0014(8)
C3 0.0262(10) 0.0308(10) 0.0179(8) -0.0034(7) 0.0108(8) -0.0019(8)
C4 0.0231(9) 0.0296(10) 0.0196(8) 0.0026(7) 0.0102(8) 0.0068(8)
C5 0.0162(9) 0.0281(9) 0.0138(8) 0.0035(7) 0.0031(7) 0.0029(7)
C6 0.0165(8) 0.0186(8) 0.0142(7) 0.0016(6) 0.0058(7) -0.0012(6)
C7 0.0158(8) 0.0180(8) 0.0143(7) 0.0018(6) 0.0032(7) 0.0017(6)
N1 0.0123(7) 0.0183(7) 0.0137(6) -0.0008(5) 0.0042(6) -0.0017(5)
C8 0.0143(8) 0.0166(8) 0.0149(7) -0.0018(6) 0.0057(6) -0.0013(6)
C9 0.0156(8) 0.0175(8) 0.0148(7) -0.0014(6) 0.0062(7) -0.0010(6)
C11 0.0147(8) 0.0202(8) 0.0140(7) 0.0015(6) 0.0044(7) -0.0007(6)
C12 0.0176(9) 0.0189(8) 0.0200(8) 0.0004(7) 0.0044(7) 0.0001(7)
C13 0.0223(10) 0.0267(10) 0.0202(9) 0.0001(7) 0.0035(8) -0.0070(7)
C14 0.0140(9) 0.0446(12) 0.0221(9) 0.0019(8) 0.0042(8) -0.0073(8)
C15 0.0201(10) 0.0455(13) 0.0419(12) -0.0089(10) 0.0146(10) 0.0028(9)
C16 0.0198(10) 0.0303(10) 0.0332(10) -0.0106(8) 0.0100(9) -0.0021(8)
C10 0.0141(8) 0.0162(8) 0.0153(7) -0.0015(6) 0.0053(7) -0.0007(6)
C17 0.0106(8) 0.0223(9) 0.0150(7) 0.0014(6) 0.0042(6) 0.0000(6)
C18 0.0158(8) 0.0195(8) 0.0181(8) 0.0005(6) 0.0073(7) 0.0018(6)
C19 0.0200(9) 0.0207(9) 0.0259(9) 0.0047(7) 0.0113(8) 0.0020(7)
C20 0.0195(9) 0.0315(10) 0.0205(9) 0.0093(7) 0.0094(8) 0.0025(7)
C21 0.0200(9) 0.0359(11) 0.0153(8) -0.0005(7) 0.0074(7) -0.0026(8)
C22 0.0172(9) 0.0257(9) 0.0180(8) -0.0011(7) 0.0069(7) -0.0028(7)
N2 0.0131(7) 0.0170(7) 0.0135(6) -0.0001(5) 0.0038(6) -0.0002(5)
C23 0.0125(8) 0.0209(8) 0.0139(7) 0.0012(6) 0.0021(7) 0.0002(6)
C24 0.0153(8) 0.0186(8) 0.0144(7) 0.0025(6) 0.0051(7) -0.0014(6)
C25 0.0157(8) 0.0225(9) 0.0157(8) 0.0030(6) 0.0043(7) 0.0001(7)
C26 0.0243(10) 0.0223(9) 0.0237(9) 0.0022(7) 0.0112(8) 0.0028(7)
C27 0.0300(11) 0.0256(10) 0.0186(8) -0.0051(7) 0.0090(8) -0.0023(8)
C28 0.0202(9) 0.0337(10) 0.0169(8) -0.0039(7) 0.0035(7) -0.0033(8)
C29 0.0150(9) 0.0259(9) 0.0184(8) -0.0005(7) 0.0043(7) 0.0007(7)
O1 0.0127(6) 0.0249(7) 0.0251(6) 0.0044(5) 0.0068(5) -0.0003(5)
O2 0.0228(7) 0.0289(7) 0.0226(6) 0.0033(5) 0.0095(6) 0.0005(5)
C30 0.0171(9) 0.0184(8) 0.0206(8) -0.0039(6) 0.0067(7) -0.0007(6)
C31 0.0173(9) 0.0343(11) 0.0309(10) 0.0028(8) 0.0105(8) 0.0027(8)

loop_
_atom_type_symbol
_atom_type_description
_atom_type_scat_dispersion_real
_atom_type_scat_dispersion_imag
_atom_type_scat_source
C C 0.0181 0.0091 'International Tables Vol C Tables 4.2.6.8 and 6.1.1.4'
H H 0.0000 0.0000 'International Tables Vol C Tables 4.2.6.8 and 6.1.1.4'
N N 0.0311 0.0180 'International Tables Vol C Tables 4.2.6.8 and 6.1.1.4'
O O 0.0492 0.0322 'International Tables Vol C Tables 4.2.6.8 and 6.1.1.4'
Ag Ag 0.1306 4.2820 'International Tables Vol C Tables 4.2.6.8 and 6.1.1.4'

loop_
_geom_angle_atom_site_label_1
_geom_angle_atom_site_label_2
_geom_angle_atom_site_label_3
_geom_angle
_geom_angle_site_symmetry_3
C8 Ag O1 163.40(6) .
C8 Ag Ag 75.37(5) 5_655
O1 Ag Ag 118.27(4) 5_655
C6 C1 C2 120.56(18) .
C6 C1 H1 119.7 .
C2 C1 H1 119.7 .
C3 C2 C1 120.06(18) .
C3 C2 H2 120.0 .
C1 C2 H2 120.0 .
C2 C3 C4 119.52(18) .
C2 C3 H3 120.2 .
C4 C3 H3 120.2 .
C5 C4 C3 120.51(18) .
C5 C4 H4 119.7 .
C3 C4 H4 119.7 .
C4 C5 C6 120.40(17) .
C4 C5 H5 119.8 .
C6 C5 H5 119.8 .
C5 C6 C1 118.92(16) .
C5 C6 C7 120.67(16) .
C1 C6 C7 120.36(16) .
N2 C7 C6 112.32(14) .
N2 C7 H7A 109.1 .
C6 C7 H7A 109.1 .
N2 C7 H7B 109.1 .
C6 C7 H7B 109.1 .
H7A C7 H7B 107.9 .
C8 N1 C10 111.51(14) .
C8 N1 C23 122.59(15) .
C10 N1 C23 125.90(14) .
N2 C8 N1 104.88(14) .
N2 C8 Ag 134.73(13) .
N1 C8 Ag 120.31(12) .
C10 C9 N2 106.27(15) .
C10 C9 C11 129.41(16) .
N2 C9 C11 123.96(15) .
C16 C11 C12 119.21(17) .
C16 C11 C9 119.00(17) .
C12 C11 C9 121.70(16) .
C13 C12 C11 119.61(18) .
C13 C12 H12 120.2 .
C11 C12 H12 120.2 .
C14 C13 C12 120.72(19) .
C14 C13 H13 119.6 .
C12 C13 H13 119.6 .
C13 C14 C15 119.91(19) .
C13 C14 H14 120.0 .
C15 C14 H14 120.0 .
C14 C15 C16 119.8(2) .
C14 C15 H15 120.1 .
C16 C15 H15 120.1 .
C11 C16 C15 120.7(2) .
C11 C16 H16 119.6 .
C15 C16 H16 119.6 .
C9 C10 N1 106.06(15) .
C9 C10 C17 129.96(16) .
N1 C10 C17 123.89(15) .
C18 C17 C22 118.62(16) .
C18 C17 C10 120.50(16) .
C22 C17 C10 120.87(16) .
C19 C18 C17 120.49(17) .
C19 C18 H18 119.8 .
C17 C18 H18 119.8 .
C20 C19 C18 120.06(18) .
C20 C19 H19 120.0 .
C18 C19 H19 120.0 .
C21 C20 C19 119.92(17) .
C21 C20 H20 120.0 .
C19 C20 H20 120.0 .
C22 C21 C20 120.16(17) .
C22 C21 H21 119.9 .
C20 C21 H21 119.9 .
C21 C22 C17 120.75(18) .
C21 C22 H22 119.6 .
C17 C22 H22 119.6 .
C8 N2 C9 111.28(14) .
C8 N2 C7 124.12(15) .
C9 N2 C7 124.60(15) .
N1 C23 C24 114.18(15) .
N1 C23 H23A 108.7 .
C24 C23 H23A 108.7 .
N1 C23 H23B 108.7 .
C24 C23 H23B 108.7 .
H23A C23 H23B 107.6 .
C25 C24 C29 119.49(17) .
C25 C24 C23 123.43(16) .
C29 C24 C23 117.07(16) .
C24 C25 C26 119.72(17) .
C24 C25 H25 120.1 .
C26 C25 H25 120.1 .
C27 C26 C25 120.74(18) .
C27 C26 H26 119.6 .
C25 C26 H26 119.6 .
C26 C27 C28 119.64(18) .
C26 C27 H27 120.2 .
C28 C27 H27 120.2 .
C29 C28 C27 119.89(18) .
C29 C28 H28 120.1 .
C27 C28 H28 120.1 .
C28 C29 C24 120.52(18) .
C28 C29 H29 119.7 .
C24 C29 H29 119.7 .
C30 O1 Ag 107.04(11) .
O2 C30 O1 124.00(17) .
O2 C30 C31 119.30(17) .
O1 C30 C31 116.68(17) .
C30 C31 H31A 109.5 .
C30 C31 H31B 109.5 .
H31A C31 H31B 109.5 .
C30 C31 H31C 109.5 .
H31A C31 H31C 109.5 .
H31B C31 H31C 109.5 .

loop_
_geom_bond_atom_site_label_1
_geom_bond_atom_site_label_2
_geom_bond_distance
_geom_bond_site_symmetry_2
Ag C8 2.0896(17) .
Ag O1 2.1585(12) .
Ag Ag 2.9107(3) 5_655
C1 C6 1.392(3) .
C1 C2 1.392(3) .
C1 H1 0.9500 .
C2 C3 1.383(3) .
C2 H2 0.9500 .
C3 C4 1.389(3) .
C3 H3 0.9500 .
C4 C5 1.384(3) .
C4 H4 0.9500 .
C5 C6 1.392(3) .
C5 H5 0.9500 .
C6 C7 1.517(2) .
C7 N2 1.465(2) .
C7 H7A 0.9900 .
C7 H7B 0.9900 .
N1 C8 1.351(2) .
N1 C10 1.394(2) .
N1 C23 1.460(2) .
C8 N2 1.348(2) .
C9 C10 1.363(2) .
C9 N2 1.398(2) .
C9 C11 1.475(2) .
C11 C16 1.383(3) .
C11 C12 1.400(3) .
C12 C13 1.391(3) .
C12 H12 0.9500 .
C13 C14 1.375(3) .
C13 H13 0.9500 .
C14 C15 1.385(3) .
C14 H14 0.9500 .
C15 C16 1.390(3) .
C15 H15 0.9500 .
C16 H16 0.9500 .
C10 C17 1.476(2) .
C17 C18 1.396(3) .
C17 C22 1.399(2) .
C18 C19 1.392(3) .
C18 H18 0.9500 .
C19 C20 1.388(3) .
C19 H19 0.9500 .
C20 C21 1.385(3) .
C20 H20 0.9500 .
C21 C22 1.384(3) .
C21 H21 0.9500 .
C22 H22 0.9500 .
C23 C24 1.515(2) .
C23 H23A 0.9900 .
C23 H23B 0.9900 .
C24 C25 1.392(3) .
C24 C29 1.394(3) .
C25 C26 1.395(3) .
C25 H25 0.9500 .
C26 C27 1.384(3) .
C26 H26 0.9500 .
C27 C28 1.392(3) .
C27 H27 0.9500 .
C28 C29 1.391(3) .
C28 H28 0.9500 .
C29 H29 0.9500 .
O1 C30 1.285(2) .
O2 C30 1.242(2) .
C30 C31 1.514(3) .
C31 H31A 0.9800 .
C31 H31B 0.9800 .
C31 H31C 0.9800 .

loop_
_geom_torsion_atom_site_label_1
_geom_torsion_atom_site_label_2
_geom_torsion_atom_site_label_3
_geom_torsion_atom_site_label_4
_geom_torsion
_geom_torsion_site_symmetry_1
C6 C1 C2 C3 -1.1(3) .
C1 C2 C3 C4 1.6(3) .
C2 C3 C4 C5 -0.7(3) .
C3 C4 C5 C6 -0.8(3) .
C4 C5 C6 C1 1.3(3) .
C4 C5 C6 C7 178.64(17) .
C2 C1 C6 C5 -0.3(3) .
C2 C1 C6 C7 -177.68(17) .
C5 C6 C7 N2 44.5(2) .
C1 C6 C7 N2 -138.17(17) .
C10 N1 C8 N2 -0.11(19) .
C23 N1 C8 N2 179.81(15) .
C10 N1 C8 Ag 177.09(11) .
C23 N1 C8 Ag -3.0(2) .
O1 Ag C8 N2 131.3(2) .
Ag Ag C8 N2 -81.77(17) 5_655
O1 Ag C8 N1 -44.9(3) .
Ag Ag C8 N1 102.05(13) 5_655
C10 C9 C11 C16 -96.5(2) .
N2 C9 C11 C16 75.7(2) .
C10 C9 C11 C12 80.0(2) .
N2 C9 C11 C12 -107.8(2) .
C16 C11 C12 C13 0.4(3) .
C9 C11 C12 C13 -176.12(17) .
C11 C12 C13 C14 -0.2(3) .
C12 C13 C14 C15 -0.4(3) .
C13 C14 C15 C16 0.9(3) .
C12 C11 C16 C15 0.1(3) .
C9 C11 C16 C15 176.7(2) .
C14 C15 C16 C11 -0.7(4) .
N2 C9 C10 N1 0.52(18) .
C11 C9 C10 N1 173.74(17) .
N2 C9 C10 C17 -176.04(17) .
C11 C9 C10 C17 -2.8(3) .
C8 N1 C10 C9 -0.3(2) .
C23 N1 C10 C9 179.82(16) .
C8 N1 C10 C17 176.55(16) .
C23 N1 C10 C17 -3.4(3) .
C9 C10 C17 C18 -57.0(3) .
N1 C10 C17 C18 126.97(18) .
C9 C10 C17 C22 121.5(2) .
N1 C10 C17 C22 -54.5(2) .
C22 C17 C18 C19 0.1(3) .
C10 C17 C18 C19 178.71(16) .
C17 C18 C19 C20 -0.1(3) .
C18 C19 C20 C21 0.1(3) .
C19 C20 C21 C22 -0.2(3) .
C20 C21 C22 C17 0.2(3) .
C18 C17 C22 C21 -0.2(3) .
C10 C17 C22 C21 -178.77(17) .
N1 C8 N2 C9 0.44(19) .
Ag C8 N2 C9 -176.15(13) .
N1 C8 N2 C7 -179.51(15) .
Ag C8 N2 C7 3.9(3) .
C10 C9 N2 C8 -0.62(19) .
C11 C9 N2 C8 -174.31(16) .
C10 C9 N2 C7 179.33(15) .
C11 C9 N2 C7 5.6(3) .
C6 C7 N2 C8 -107.18(19) .
C6 C7 N2 C9 72.9(2) .
C8 N1 C23 C24 -82.3(2) .
C10 N1 C23 C24 97.6(2) .
N1 C23 C24 C25 -6.3(2) .
N1 C23 C24 C29 172.73(15) .
C29 C24 C25 C26 0.0(3) .
C23 C24 C25 C26 179.05(16) .
C24 C25 C26 C27 0.3(3) .
C25 C26 C27 C28 -0.2(3) .
C26 C27 C28 C29 -0.2(3) .
C27 C28 C29 C24 0.6(3) .
C25 C24 C29 C28 -0.5(3) .
C23 C24 C29 C28 -179.53(17) .
C8 Ag O1 C30 33.8(3) .
Ag Ag O1 C30 -109.34(11) 5_655
Ag O1 C30 O2 12.0(2) .
Ag O1 C30 C31 -166.21(13) .
